data_4510501
loop_
_publ_author_name
'Thu\'ery, Pierre'

_publ_section_title
;
 Increasing Complexity in the Uranyl Ion--Kemp&#x2019;s Triacid System:
 From One- and Two-Dimensional Polymers to Uranyl--Copper(II) Dodeca- and
 Hexadecanuclear Species
;
_journal_issue 5
_journal_name_full 'Crystal Growth &amp; Design'
_journal_page_first 2665
_journal_paper_doi 10.1021/cg500353k
_journal_volume 14
_journal_year 2014
_chemical_formula_sum 'C34 H72 O29 U3'
_chemical_formula_weight 1659.01
_space_group_IT_number 12
_symmetry_cell_setting monoclinic
_symmetry_space_group_name_Hall '-C 2y'
_symmetry_space_group_name_H-M 'C 1 2/m 1'
_atom_sites_solution_hydrogens geom
_atom_sites_solution_primary direct
_atom_sites_solution_secondary difmap
_audit_creation_method SHELXL-97
_cell_angle_alpha 90.00
_cell_angle_beta 105.034(4)
_cell_angle_gamma 90.00
_cell_formula_units_Z 4
_cell_length_a 12.3287(11)
_cell_length_b 23.6161(13)
_cell_length_c 16.4473(15)
_cell_measurement_reflns_used 69550
_cell_measurement_temperature 150(2)
_cell_measurement_theta_max 25.68
_cell_measurement_theta_min 3.09
_cell_volume 4624.8(6)
_computing_cell_refinement 'HKL2000 (Otwinowski & Minor, 1997)'
_computing_data_collection 'COLLECT (Nonius, 1998)'
_computing_data_reduction 'HKL2000 (Otwinowski & Minor, 1997)'
_computing_molecular_graphics 'SHELXTL (Sheldrick, 2008)'
_computing_publication_material 'SHELXTL (Sheldrick, 2008); PLATON (Spek, 2003)'
_computing_structure_refinement 'SHELXL-97 (Sheldrick, 2008)'
_computing_structure_solution 'SHELXS-97 (Sheldrick, 2008)'
_diffrn_ambient_temperature 150(2)
_diffrn_measured_fraction_theta_full 0.998
_diffrn_measured_fraction_theta_max 0.998
_diffrn_measurement_device_type 'Nonius Kappa-CCD area-detector diffractometer'
_diffrn_measurement_method 'two \f and five \w scans with 2\% steps (505 frames)'
_diffrn_radiation_monochromator graphite
_diffrn_radiation_source 'fine-focus sealed tube'
_diffrn_radiation_type MoK\a
_diffrn_radiation_wavelength 0.71073
_diffrn_reflns_av_R_equivalents 0.0855
_diffrn_reflns_av_unetI/netI 0.0863
_diffrn_reflns_limit_h_max 15
_diffrn_reflns_limit_h_min -15
_diffrn_reflns_limit_k_max 28
_diffrn_reflns_limit_k_min -28
_diffrn_reflns_limit_l_max 20
_diffrn_reflns_limit_l_min -20
_diffrn_reflns_number 69550
_diffrn_reflns_theta_full 25.68
_diffrn_reflns_theta_max 25.68
_diffrn_reflns_theta_min 3.09
_diffrn_standards_decay_% 0
_diffrn_standards_interval_time 0
_diffrn_standards_number 0
_exptl_absorpt_coefficient_mu 10.576
_exptl_absorpt_correction_T_max 0.477
_exptl_absorpt_correction_T_min 0.201
_exptl_absorpt_correction_type multi-scan
_exptl_absorpt_process_details 'SCALEPACK (Otwinowski & Minor, 1997)'
_exptl_crystal_colour 'translucent light yellow'
_exptl_crystal_density_diffrn 2.383
_exptl_crystal_density_method 'not measured'
_exptl_crystal_description parallelepiped
_exptl_crystal_F_000 3136
_exptl_crystal_size_max 0.14
_exptl_crystal_size_mid 0.10
_exptl_crystal_size_min 0.07
_refine_diff_density_max 4.563
_refine_diff_density_min -3.470
_refine_diff_density_rms 0.290
_refine_ls_extinction_method none
_refine_ls_goodness_of_fit_ref 1.055
_refine_ls_hydrogen_treatment constr
_refine_ls_matrix_type full
_refine_ls_number_parameters 246
_refine_ls_number_reflns 4498
_refine_ls_number_restraints 12
_refine_ls_restrained_S_all 1.055
_refine_ls_R_factor_all 0.0853
_refine_ls_R_factor_gt 0.0716
_refine_ls_shift/su_max 0.000
_refine_ls_shift/su_mean 0.000
_refine_ls_structure_factor_coef Fsqd
_refine_ls_weighting_details 'calc w=1/[\s^2^(Fo^2^)+(0.0998P)^2^+154.7982P] where P=(Fo^2^+2Fc^2^)/3'
_refine_ls_weighting_scheme calc
_refine_ls_wR_factor_gt 0.2115
_refine_ls_wR_factor_ref 0.2189
_reflns_number_gt 3480
_reflns_number_total 4498
_reflns_threshold_expression >2sigma(I)
_cod_data_source_file cg500353k_si_002.cif
_cod_data_source_block 3
_cod_depositor_comments 'Adding full bibliography for 4510499--4510507.cif.'
_cod_original_sg_symbol_H-M 'C 2/m'
_cod_database_code 4510501

loop_
_symmetry_equiv_pos_as_xyz
'x, y, z'
'-x, y, -z'
'x+1/2, y+1/2, z'
'-x+1/2, y+1/2, -z'
'-x, -y, -z'
'x, -y, z'
'-x+1/2, -y+1/2, -z'
'x+1/2, -y+1/2, z'

loop_
_atom_site_label
_atom_site_type_symbol
_atom_site_fract_x
_atom_site_fract_y
_atom_site_fract_z
_atom_site_U_iso_or_equiv
_atom_site_adp_type
_atom_site_occupancy
_atom_site_symmetry_multiplicity
_atom_site_calc_flag
_atom_site_refinement_flags
U1 U 0.5000 0.41911(4) 1.0000 0.0542(3) Uani 1 2 d S
U2 U 0.36237(8) 0.5000 0.79065(5) 0.0497(3) Uani 1 2 d S
U3 U 0.5000 0.41798(4) 0.5000 0.0484(3) Uani 1 2 d S
O1 O 0.3799(10) 0.4179(5) 1.0390(8) 0.059(3) Uani 1 1 d .
O2 O 0.2144(14) 0.5000 0.7922(8) 0.048(4) Uani 1 2 d SU
O3 O 0.5083(12) 0.5000 0.7891(8) 0.040(3) Uani 1 2 d S
O4 O 0.3733(9) 0.4166(5) 0.4148(7) 0.053(3) Uani 1 1 d .
O5 O 0.3788(10) 0.4051(5) 0.8468(6) 0.049(3) Uani 1 1 d .
O6 O 0.4303(11) 0.3297(5) 0.9209(6) 0.062(3) Uani 1 1 d .
O7 O 0.3295(10) 0.4402(5) 0.6739(7) 0.057(3) Uani 1 1 d .
O8 O 0.3936(11) 0.3816(5) 0.5909(7) 0.058(3) Uani 1 1 d .
O9 O 0.4920(8) 0.3272(5) 0.7617(7) 0.052(3) Uani 1 1 d .
O10 O 0.5366(10) 0.2733(5) 0.6604(7) 0.058(3) Uani 1 1 d .
O11A O 0.443(7) 0.5000 0.927(2) 0.070(17) Uani 0.81(16) 2 d SPU
O11B O 0.39(2) 0.5000 0.940(9) 0.069(17) Uani 0.19(16) 2 d SPU
O12 O 0.4390(15) 0.5000 0.5509(12) 0.062(5) Uani 1 2 d S
H12 H 0.3816 0.5000 0.5824 0.074 Uiso 1 2 d SR
O13 O 0.5000 0.3121(8) 0.5000 0.079(6) Uani 1 2 d S
H13 H 0.5171 0.2972 0.5529 0.094 Uiso 1 1 d R
C1 C 0.2692(14) 0.3172(7) 0.8019(9) 0.049(4) Uani 1 1 d .
C2 C 0.2002(13) 0.3493(7) 0.7219(9) 0.046(4) Uani 1 1 d .
H2A H 0.1229 0.3339 0.7077 0.055 Uiso 1 1 calc R
H2B H 0.1951 0.3895 0.7378 0.055 Uiso 1 1 calc R
C3 C 0.2406(14) 0.3482(8) 0.6422(9) 0.051(4) Uani 1 1 d .
C4 C 0.2715(13) 0.2899(8) 0.6235(9) 0.051(4) Uani 1 1 d .
H4A H 0.3024 0.2915 0.5736 0.061 Uiso 1 1 calc R
H4B H 0.2021 0.2669 0.6079 0.061 Uiso 1 1 calc R
C5 C 0.3544(14) 0.2601(7) 0.6925(9) 0.046(4) Uani 1 1 d .
C6 C 0.3155(16) 0.2625(7) 0.7751(10) 0.053(4) Uani 1 1 d .
H6A H 0.2571 0.2331 0.7708 0.064 Uiso 1 1 calc R
H6B H 0.3803 0.2510 0.8216 0.064 Uiso 1 1 calc R
C7 C 0.3688(14) 0.3510(7) 0.8568(9) 0.049(4) Uani 1 1 d .
C8 C 0.2005(17) 0.3041(9) 0.8612(12) 0.067(5) Uani 1 1 d .
H8A H 0.1455 0.3343 0.8591 0.100 Uiso 1 1 calc R
H8B H 0.2494 0.3011 0.9184 0.100 Uiso 1 1 calc R
H8C H 0.1611 0.2681 0.8452 0.100 Uiso 1 1 calc R
C9 C 0.3302(14) 0.3923(7) 0.6366(9) 0.047(4) Uani 1 1 d .
C10 C 0.1376(15) 0.3705(9) 0.5726(10) 0.061(5) Uani 1 1 d .
H10A H 0.0866 0.3390 0.5510 0.091 Uiso 1 1 calc R
H10B H 0.1638 0.3871 0.5265 0.091 Uiso 1 1 calc R
H10C H 0.0979 0.3993 0.5966 0.091 Uiso 1 1 calc R
C11 C 0.4724(14) 0.2866(7) 0.7026(9) 0.048(4) Uani 1 1 d .
C12 C 0.5954(17) 0.3613(9) 0.7673(14) 0.074(6) Uani 1 1 d .
H12A H 0.6563 0.3470 0.8136 0.111 Uiso 1 1 calc R
H12B H 0.5806 0.4010 0.7777 0.111 Uiso 1 1 calc R
H12C H 0.6173 0.3582 0.7143 0.111 Uiso 1 1 calc R
C13 C 0.3617(16) 0.1983(8) 0.6665(11) 0.060(5) Uani 1 1 d .
H13A H 0.4363 0.1910 0.6581 0.090 Uiso 1 1 calc R
H13B H 0.3043 0.1910 0.6139 0.090 Uiso 1 1 calc R
H13C H 0.3491 0.1733 0.7108 0.090 Uiso 1 1 calc R

loop_
_atom_site_aniso_label
_atom_site_aniso_U_11
_atom_site_aniso_U_22
_atom_site_aniso_U_33
_atom_site_aniso_U_23
_atom_site_aniso_U_13
_atom_site_aniso_U_12
U1 0.0779(6) 0.0404(5) 0.0303(4) 0.000 -0.0113(4) 0.000
U2 0.0694(6) 0.0416(5) 0.0289(4) 0.000 -0.0037(4) 0.000
U3 0.0557(5) 0.0422(5) 0.0490(5) 0.000 0.0167(4) 0.000
O1 0.058(7) 0.070(9) 0.052(7) -0.015(6) 0.019(5) -0.003(6)
O2 0.072(7) 0.048(7) 0.023(6) 0.000 0.010(5) 0.000
O3 0.049(8) 0.038(8) 0.032(7) 0.000 0.007(6) 0.000
O4 0.039(5) 0.059(8) 0.056(7) -0.005(5) 0.007(5) 0.001(5)
O5 0.071(7) 0.038(6) 0.027(5) -0.008(5) -0.010(5) -0.003(5)
O6 0.095(9) 0.050(7) 0.027(5) -0.006(5) -0.011(5) -0.003(6)
O7 0.083(8) 0.046(7) 0.039(6) -0.011(5) 0.009(5) -0.006(6)
O8 0.085(8) 0.035(6) 0.055(7) 0.006(5) 0.017(6) -0.006(6)
O9 0.040(6) 0.049(7) 0.072(8) -0.007(6) 0.025(5) -0.005(5)
O10 0.070(7) 0.051(7) 0.051(7) 0.001(6) 0.013(6) 0.012(6)
O11A 0.13(4) 0.035(10) 0.024(11) 0.000 -0.009(18) 0.000
O11B 0.13(4) 0.036(13) 0.021(15) 0.000 -0.01(2) 0.000
O12 0.078(11) 0.042(9) 0.086(13) 0.000 0.059(10) 0.000
O13 0.144(18) 0.038(10) 0.061(11) 0.000 0.040(12) 0.000
C1 0.068(10) 0.044(9) 0.036(8) 0.002(7) 0.017(7) -0.028(8)
C2 0.055(9) 0.045(9) 0.033(7) 0.004(7) 0.003(6) 0.007(7)
C3 0.057(9) 0.060(11) 0.030(7) -0.012(7) -0.003(7) -0.006(8)
C4 0.048(8) 0.070(12) 0.032(7) -0.011(8) 0.005(6) -0.019(8)
C5 0.062(9) 0.038(9) 0.039(8) -0.003(7) 0.015(7) -0.007(7)
C6 0.075(11) 0.037(9) 0.043(9) -0.005(7) 0.006(8) -0.010(8)
C7 0.063(10) 0.042(9) 0.036(8) 0.005(7) 0.003(7) -0.014(8)
C8 0.087(13) 0.055(12) 0.059(11) -0.007(9) 0.018(10) -0.001(10)
C9 0.064(10) 0.048(10) 0.027(7) -0.001(7) 0.005(7) 0.005(8)
C10 0.059(10) 0.083(14) 0.034(8) 0.001(9) 0.000(7) 0.008(10)
C11 0.059(9) 0.044(10) 0.036(8) 0.010(7) 0.003(7) -0.001(8)
C12 0.079(13) 0.058(12) 0.083(14) -0.006(11) 0.019(11) 0.006(11)
C13 0.069(11) 0.061(12) 0.051(10) -0.002(9) 0.017(8) 0.002(9)

loop_
_atom_type_symbol
_atom_type_description
_atom_type_scat_dispersion_real
_atom_type_scat_dispersion_imag
_atom_type_scat_source
C C 0.0033 0.0016 'International Tables Vol C Tables 4.2.6.8 and 6.1.1.4'
H H 0.0000 0.0000 'International Tables Vol C Tables 4.2.6.8 and 6.1.1.4'
O O 0.0106 0.0060 'International Tables Vol C Tables 4.2.6.8 and 6.1.1.4'
U U -9.6767 9.6646 'International Tables Vol C Tables 4.2.6.8 and 6.1.1.4'

loop_
_geom_angle_atom_site_label_1
_geom_angle_atom_site_label_2
_geom_angle_atom_site_label_3
_geom_angle
_geom_angle_site_symmetry_1
_geom_angle_site_symmetry_3
O1 U1 O1 178.2(8) . 2_657
O1 U1 O11A 92(2) . .
O1 U1 O11A 90(2) 2_657 .
O1 U1 O11A 90(2) . 5_667
O1 U1 O11A 92(3) 2_657 5_667
O11A U1 O11A 65.2(11) . 5_667
O1 U1 O11B 74(7) . .
O1 U1 O11B 108(7) 2_657 .
O11A U1 O11B 67(3) 5_667 .
O1 U1 O11B 108(7) . 5_667
O1 U1 O11B 74(7) 2_657 5_667
O11A U1 O11B 67(3) . 5_667
O11B U1 O11B 75(8) . 5_667
O1 U1 O6 88.2(5) . .
O1 U1 O6 90.3(5) 2_657 .
O11A U1 O6 114.6(7) . .
O11A U1 O6 178(2) 5_667 .
O11B U1 O6 112(3) . .
O11B U1 O6 164(7) 5_667 .
O1 U1 O6 90.3(5) . 2_657
O1 U1 O6 88.2(5) 2_657 2_657
O11A U1 O6 178(2) . 2_657
O11A U1 O6 114.6(6) 5_667 2_657
O11B U1 O6 164(7) . 2_657
O11B U1 O6 112(3) 5_667 2_657
O6 U1 O6 65.6(5) . 2_657
O1 U1 O5 91.4(5) . .
O1 U1 O5 88.4(5) 2_657 .
O11A U1 O5 64.7(6) . .
O11A U1 O5 130.0(6) 5_667 .
O11B U1 O5 65(3) . .
O11B U1 O5 128(3) 5_667 .
O6 U1 O5 49.9(3) . .
O6 U1 O5 115.4(4) 2_657 .
O1 U1 O5 88.4(5) . 2_657
O1 U1 O5 91.4(5) 2_657 2_657
O11A U1 O5 130.0(6) . 2_657
O11A U1 O5 64.7(6) 5_667 2_657
O11B U1 O5 128(3) . 2_657
O11B U1 O5 65(3) 5_667 2_657
O6 U1 O5 115.4(4) . 2_657
O6 U1 O5 49.9(3) 2_657 2_657
O5 U1 O5 165.3(5) . 2_657
O3 U2 O2 180.0(6) . .
O3 U2 O11A 80(3) . .
O2 U2 O11A 100(3) . .
O3 U2 O7 87.1(5) . .
O2 U2 O7 92.9(5) . .
O11A U2 O7 140.7(8) . .
O3 U2 O7 87.1(5) . 6_565
O2 U2 O7 92.9(5) . 6_565
O11A U2 O7 140.7(8) . 6_565
O7 U2 O7 74.5(6) . 6_565
O3 U2 O11B 98(7) . .
O2 U2 O11B 82(7) . .
O7 U2 O11B 142.5(9) . .
O7 U2 O11B 142.5(9) 6_565 .
O3 U2 O5 91.2(3) . 6_565
O2 U2 O5 88.8(3) . 6_565
O11A U2 O5 68.9(3) . 6_565
O7 U2 O5 149.0(4) . 6_565
O7 U2 O5 74.5(4) 6_565 6_565
O11B U2 O5 68.4(4) . 6_565
O3 U2 O5 91.2(3) . .
O2 U2 O5 88.8(3) . .
O11A U2 O5 68.9(3) . .
O7 U2 O5 74.5(4) . .
O7 U2 O5 149.0(4) 6_565 .
O11B U2 O5 68.4(4) . .
O5 U2 O5 136.5(5) 6_565 .
O4 U3 O4 177.9(7) . 2_656
O4 U3 O12 90.0(6) . .
O4 U3 O12 91.8(6) 2_656 .
O4 U3 O12 91.8(6) . 5_666
O4 U3 O12 90.0(6) 2_656 5_666
O12 U3 O12 66.2(6) . 5_666
O4 U3 O8 90.7(5) . 2_656
O4 U3 O8 88.5(5) 2_656 2_656
O12 U3 O8 144.1(4) . 2_656
O12 U3 O8 78.0(4) 5_666 2_656
O4 U3 O8 88.5(5) . .
O4 U3 O8 90.7(5) 2_656 .
O12 U3 O8 78.0(4) . .
O12 U3 O8 144.1(4) 5_666 .
O8 U3 O8 137.9(6) 2_656 .
O4 U3 O13 88.9(4) . .
O4 U3 O13 88.9(4) 2_656 .
O12 U3 O13 146.9(3) . .
O12 U3 O13 146.9(3) 5_666 .
O8 U3 O13 68.9(3) 2_656 .
O8 U3 O13 68.9(3) . .
C7 O5 U2 164.0(9) . .
C7 O5 U1 93.0(8) . .
U2 O5 U1 102.9(4) . .
C7 O6 U1 98.7(10) . .
C9 O7 U2 154.5(11) . .
C9 O8 U3 147.0(11) . .
C11 O9 C12 114.9(13) . .
U2 O11A U1 122.2(7) . 5_667
U2 O11A U1 122.2(7) . .
U1 O11A U1 114.8(11) 5_667 .
U2 O11B U1 109(8) . 5_667
U2 O11B U1 109(8) . .
U1 O11B U1 105(8) 5_667 .
U3 O12 U3 113.8(6) 5_666 .
U3 O12 H12 122.6 5_666 .
U3 O12 H12 122.6 . .
U3 O13 H13 112.6 . .
C8 C1 C6 109.6(14) . .
C8 C1 C7 103.2(13) . .
C6 C1 C7 107.8(14) . .
C8 C1 C2 112.1(15) . .
C6 C1 C2 109.3(12) . .
C7 C1 C2 114.7(13) . .
C3 C2 C1 119.3(13) . .
C3 C2 H2A 107.5 . .
C1 C2 H2A 107.5 . .
C3 C2 H2B 107.5 . .
C1 C2 H2B 107.5 . .
H2A C2 H2B 107.0 . .
C4 C3 C2 110.8(14) . .
C4 C3 C9 112.9(14) . .
C2 C3 C9 116.2(13) . .
C4 C3 C10 111.3(13) . .
C2 C3 C10 103.9(13) . .
C9 C3 C10 100.8(14) . .
C3 C4 C5 116.3(13) . .
C3 C4 H4A 108.2 . .
C5 C4 H4A 108.2 . .
C3 C4 H4B 108.2 . .
C5 C4 H4B 108.2 . .
H4A C4 H4B 107.4 . .
C4 C5 C13 108.4(13) . .
C4 C5 C11 109.1(13) . .
C13 C5 C11 107.0(14) . .
C4 C5 C6 110.0(14) . .
C13 C5 C6 109.5(13) . .
C11 C5 C6 112.6(13) . .
C1 C6 C5 120.6(14) . .
C1 C6 H6A 107.2 . .
C5 C6 H6A 107.2 . .
C1 C6 H6B 107.2 . .
C5 C6 H6B 107.2 . .
H6A C6 H6B 106.8 . .
O6 C7 O5 116.8(14) . .
O6 C7 C1 120.5(14) . .
O5 C7 C1 121.5(14) . .
C1 C8 H8A 109.5 . .
C1 C8 H8B 109.5 . .
H8A C8 H8B 109.5 . .
C1 C8 H8C 109.5 . .
H8A C8 H8C 109.5 . .
H8B C8 H8C 109.5 . .
O8 C9 O7 123.4(16) . .
O8 C9 C3 118.2(15) . .
O7 C9 C3 118.2(14) . .
C3 C10 H10A 109.5 . .
C3 C10 H10B 109.5 . .
H10A C10 H10B 109.5 . .
C3 C10 H10C 109.5 . .
H10A C10 H10C 109.5 . .
H10B C10 H10C 109.5 . .
O10 C11 O9 125.0(15) . .
O10 C11 C5 124.3(15) . .
O9 C11 C5 110.6(14) . .
O9 C12 H12A 109.5 . .
O9 C12 H12B 109.5 . .
H12A C12 H12B 109.5 . .
O9 C12 H12C 109.5 . .
H12A C12 H12C 109.5 . .
H12B C12 H12C 109.5 . .
C5 C13 H13A 109.5 . .
C5 C13 H13B 109.5 . .
H13A C13 H13B 109.5 . .
C5 C13 H13C 109.5 . .
H13A C13 H13C 109.5 . .
H13B C13 H13C 109.5 . .

loop_
_geom_bond_atom_site_label_1
_geom_bond_atom_site_label_2
_geom_bond_distance
_geom_bond_site_symmetry_2
U1 O1 1.760(11) .
U1 O1 1.761(11) 2_657
U1 O11A 2.268(14) .
U1 O11A 2.268(15) 5_667
U1 O11B 2.41(13) .
U1 O11B 2.41(13) 5_667
U1 O6 2.513(11) .
U1 O6 2.513(11) 2_657
U1 O5 2.595(9) .
U1 O5 2.595(9) 2_657
U2 O3 1.806(14) .
U2 O2 1.830(16) .
U2 O11A 2.21(3) .
U2 O7 2.333(11) .
U2 O7 2.333(11) 6_565
U2 O11B 2.40(17) .
U2 O5 2.413(11) 6_565
U2 O5 2.413(11) .
U2 U1 3.9184(8) 5_667
U3 O4 1.808(11) .
U3 O4 1.808(11) 2_656
U3 O12 2.312(8) .
U3 O12 2.312(8) 5_666
U3 O8 2.391(12) 2_656
U3 O8 2.391(12) .
U3 O13 2.501(18) .
U3 U3 3.8739(18) 5_666
O5 C7 1.298(19) .
O6 C7 1.235(19) .
O7 C9 1.29(2) .
O8 C9 1.242(19) .
O9 C11 1.34(2) .
O9 C12 1.49(2) .
O10 C11 1.22(2) .
O11A U1 2.268(14) 5_667
O11B U1 2.41(13) 5_667
O12 U3 2.312(8) 5_666
O12 H12 0.9799 .
O13 H13 0.9109 .
C1 C8 1.48(2) .
C1 C6 1.52(2) .
C1 C7 1.54(2) .
C1 C2 1.56(2) .
C2 C3 1.52(2) .
C2 H2A 0.9900 .
C2 H2B 0.9900 .
C3 C4 1.48(3) .
C3 C9 1.54(2) .
C3 C10 1.56(2) .
C4 C5 1.49(2) .
C4 H4A 0.9900 .
C4 H4B 0.9900 .
C5 C13 1.53(2) .
C5 C11 1.55(2) .
C5 C6 1.55(2) .
C6 H6A 0.9900 .
C6 H6B 0.9900 .
C8 H8A 0.9800 .
C8 H8B 0.9800 .
C8 H8C 0.9800 .
C10 H10A 0.9800 .
C10 H10B 0.9800 .
C10 H10C 0.9800 .
C12 H12A 0.9800 .
C12 H12B 0.9800 .
C12 H12C 0.9800 .
C13 H13A 0.9800 .
C13 H13B 0.9800 .
C13 H13C 0.9800 .

loop_
_geom_hbond_atom_site_label_D
_geom_hbond_atom_site_label_H
_geom_hbond_atom_site_label_A
_geom_hbond_distance_DH
_geom_hbond_distance_HA
_geom_hbond_distance_DA
_geom_hbond_angle_DHA
O12 H12 O7 0.98 2.27 3.054(18) 135.8
O13 H13 O10 0.91 1.81 2.718(13) 172.6

loop_
_platon_squeeze_void_nr
_platon_squeeze_void_average_x
_platon_squeeze_void_average_y
_platon_squeeze_void_average_z
_platon_squeeze_void_volume
_platon_squeeze_void_count_electrons
_platon_squeeze_void_content
1 -0.000 0.500 -0.004 708 289 ' '
2 0.500 0.000 0.891 708 289 ' '
